data_4329250
loop_
_publ_author_name
'Yuanting Su'
'Yanxia Zhao'
'Jing Gao'
'Qingsong Dong'
'Biao Wu'
'Xiao-Juan Yang'

_publ_contact_author_address
; Lanzhou Institute of Chemical Physics, 
Chinese Academy of Sciences, Lanzhou 730000, P. R. China
;
_publ_contact_author_email yangxj@lzb.ac.cn
_publ_contact_author_fax +86-931-4968286
_publ_contact_author_name 'Xiao-Juan, Yang'
_publ_contact_author_phone +86-931-4968286
_publ_section_title
;
 Alkali Metal and Zinc Complexes of a Bridging
 2,5-Diamino-1,4-Benzoquinonediimine Ligand
;
_journal_name_full 'Inorganic Chemistry'
_journal_page_first 5889
_journal_page_last 5896
_journal_paper_doi 10.1021/ic3004867
_journal_volume 51
_journal_year 2012
_chemical_formula_sum 'C84 H132 Cl4 Li2 N4 O6 Zn2'
_chemical_formula_weight 1580.36
_chemical_name_systematic
; 
 ? 
;
_space_group_IT_number 13
_symmetry_cell_setting monoclinic
_symmetry_space_group_name_Hall '-P 2yc'
_symmetry_space_group_name_H-M 'P 1 2/c 1'
_atom_sites_solution_hydrogens geom
_atom_sites_solution_primary direct
_atom_sites_solution_secondary difmap
_audit_creation_method SHELXL-97
_cell_angle_alpha 90.00
_cell_angle_beta 113.048(3)
_cell_angle_gamma 90.00
_cell_formula_units_Z 2
_cell_length_a 13.5095(15)
_cell_length_b 10.6328(12)
_cell_length_c 32.878(3)
_cell_measurement_temperature 150(2)
_cell_volume 4345.7(8)
_computing_cell_refinement 'Bruker SMART'
_computing_data_collection 'Bruker SMART APEX II'
_computing_data_reduction 'Bruker SAINT'
_computing_molecular_graphics SHELXTL
_computing_publication_material SHELXTL
_computing_structure_refinement 'SHELXL-97 (Sheldrick, 2008)'
_computing_structure_solution 'SHELXS-97 (Sheldrick, 2008)'
_diffrn_ambient_temperature 150(2)
_diffrn_measured_fraction_theta_full 0.990
_diffrn_measured_fraction_theta_max 0.990
_diffrn_measurement_device_type 'Bruker APEX II area detector'
_diffrn_measurement_method '\w scan'
_diffrn_radiation_monochromator graphite
_diffrn_radiation_source 'fine-focus sealed tube'
_diffrn_radiation_type MoK\a
_diffrn_radiation_wavelength 0.71073
_diffrn_reflns_av_R_equivalents 0.0482
_diffrn_reflns_av_sigmaI/netI 0.0508
_diffrn_reflns_limit_h_max 16
_diffrn_reflns_limit_h_min -16
_diffrn_reflns_limit_k_max 12
_diffrn_reflns_limit_k_min -8
_diffrn_reflns_limit_l_max 39
_diffrn_reflns_limit_l_min -39
_diffrn_reflns_number 27634
_diffrn_reflns_theta_full 25.02
_diffrn_reflns_theta_max 25.02
_diffrn_reflns_theta_min 1.35
_exptl_absorpt_coefficient_mu 0.725
_exptl_absorpt_correction_T_max 0.7854
_exptl_absorpt_correction_T_min 0.7602
_exptl_absorpt_correction_type multi-scan
_exptl_absorpt_process_details SADABS
_exptl_crystal_colour block
_exptl_crystal_density_diffrn 1.208
_exptl_crystal_description purple
_exptl_crystal_F_000 1692
_exptl_crystal_size_max 0.40
_exptl_crystal_size_mid 0.35
_exptl_crystal_size_min 0.35
_refine_diff_density_max 1.718
_refine_diff_density_min -0.647
_refine_diff_density_rms 0.097
_refine_ls_extinction_method none
_refine_ls_goodness_of_fit_ref 1.060
_refine_ls_hydrogen_treatment constr
_refine_ls_matrix_type full
_refine_ls_number_parameters 469
_refine_ls_number_reflns 7607
_refine_ls_number_restraints 7
_refine_ls_restrained_S_all 1.064
_refine_ls_R_factor_all 0.0973
_refine_ls_R_factor_gt 0.0694
_refine_ls_shift/su_max 0.001
_refine_ls_shift/su_mean 0.000
_refine_ls_structure_factor_coef Fsqd
_refine_ls_weighting_details 'calc w=1/[\s^2^(Fo^2^)+(0.0001P)^2^+27.4650P] where P=(Fo^2^+2Fc^2^)/3'
_refine_ls_weighting_scheme calc
_refine_ls_wR_factor_gt 0.1559
_refine_ls_wR_factor_ref 0.1692
_reflns_number_gt 5501
_reflns_number_total 7607
_reflns_threshold_expression >2sigma(I)
_cod_data_source_file ic3004867_si_002_6.cif
_cod_data_source_block Zn-Li-dabqdi-THF
_cod_database_code 4329250

loop_
_symmetry_equiv_pos_as_xyz
'x, y, z'
'-x, y, -z+1/2'
'-x, -y, -z'
'x, -y, z-1/2'

loop_
_atom_site_label
_atom_site_type_symbol
_atom_site_fract_x
_atom_site_fract_y
_atom_site_fract_z
_atom_site_U_iso_or_equiv
_atom_site_adp_type
_atom_site_occupancy
_atom_site_symmetry_multiplicity
_atom_site_calc_flag
_atom_site_refinement_flags
Zn1 Zn 0.07347(5) 0.57108(7) 0.878056(19) 0.03321(18) Uani 1 1 d .
Li1 Li 0.2006(9) 0.7747(10) 0.9860(4) 0.050(3) Uani 1 1 d .
Cl1 Cl 0.14116(9) 0.41134(13) 0.92877(4) 0.0296(3) Uani 1 1 d .
Cl2 Cl 0.05885(12) 0.74640(15) 0.91630(4) 0.0430(4) Uani 1 1 d .
N1 N 0.1452(3) 0.6037(4) 0.83532(13) 0.0284(10) Uani 1 1 d .
N2 N -0.0555(3) 0.5383(4) 0.82120(13) 0.0294(10) Uani 1 1 d .
O1 O 0.1869(5) 0.9450(5) 1.00255(16) 0.0739(16) Uani 1 1 d .
O2 O 0.2044(3) 0.6676(4) 1.03313(14) 0.0544(12) Uani 1 1 d .
O3 O 0.3450(3) 0.7611(4) 0.98626(15) 0.0526(11) Uani 1 1 d .
C1 C 0.0805(4) 0.5811(5) 0.79372(16) 0.0269(11) Uani 1 1 d .
C2 C -0.0355(4) 0.5614(5) 0.78560(16) 0.0267(11) Uani 1 1 d .
C3 C 0.1118(4) 0.5702(5) 0.75810(15) 0.0277(11) Uani 1 1 d .
H3 H 0.1862 0.5687 0.7635 0.033 Uiso 1 1 calc R
C4 C 0.2542(4) 0.6380(5) 0.84452(16) 0.0300(12) Uani 1 1 d .
C5 C 0.3313(4) 0.5450(5) 0.84947(17) 0.0331(13) Uani 1 1 d .
C6 C 0.4371(4) 0.5840(6) 0.85925(19) 0.0438(15) Uani 1 1 d .
H6 H 0.4908 0.5226 0.8627 0.053 Uiso 1 1 calc R
C7 C 0.4647(5) 0.7078(7) 0.8639(2) 0.0484(16) Uani 1 1 d .
H7 H 0.5369 0.7319 0.8701 0.058 Uiso 1 1 calc R
C8 C 0.3877(5) 0.7992(6) 0.85971(19) 0.0440(15) Uani 1 1 d .
H8 H 0.4083 0.8852 0.8639 0.053 Uiso 1 1 calc R
C9 C 0.2807(4) 0.7665(6) 0.84947(17) 0.0358(13) Uani 1 1 d .
C10 C 0.3049(4) 0.4066(6) 0.84536(19) 0.0399(14) Uani 1 1 d .
H10 H 0.2252 0.3981 0.8359 0.048 Uiso 1 1 calc R
C11 C 0.3590(5) 0.3399(7) 0.8902(2) 0.0591(19) Uani 1 1 d .
H11A H 0.4370 0.3527 0.9014 0.089 Uiso 1 1 calc R
H11B H 0.3431 0.2497 0.8865 0.089 Uiso 1 1 calc R
H11C H 0.3314 0.3749 0.9113 0.089 Uiso 1 1 calc R
C12 C 0.3361(6) 0.3411(7) 0.8108(2) 0.063(2) Uani 1 1 d .
H12A H 0.3053 0.3871 0.7828 0.095 Uiso 1 1 calc R
H12B H 0.3084 0.2549 0.8065 0.095 Uiso 1 1 calc R
H12C H 0.4146 0.3394 0.8209 0.095 Uiso 1 1 calc R
C13 C 0.1971(5) 0.8673(6) 0.84412(19) 0.0417(14) Uani 1 1 d .
H13 H 0.1360 0.8262 0.8490 0.050 Uiso 1 1 calc R
C14 C 0.2381(6) 0.9734(8) 0.8778(3) 0.073(2) Uani 1 1 d .
H14A H 0.2703 0.9377 0.9077 0.110 Uiso 1 1 calc R
H14B H 0.1780 1.0284 0.8757 0.110 Uiso 1 1 calc R
H14C H 0.2924 1.0223 0.8718 0.110 Uiso 1 1 calc R
C15 C 0.1522(7) 0.9188(8) 0.7967(2) 0.075(2) Uani 1 1 d .
H15A H 0.2089 0.9646 0.7914 0.112 Uiso 1 1 calc R
H15B H 0.0922 0.9759 0.7927 0.112 Uiso 1 1 calc R
H15C H 0.1269 0.8489 0.7758 0.112 Uiso 1 1 calc R
C16 C -0.1620(4) 0.4993(6) 0.81543(16) 0.0329(13) Uani 1 1 d .
C17 C -0.1790(5) 0.3696(6) 0.81897(19) 0.0423(15) Uani 1 1 d .
C18 C -0.2819(5) 0.3309(7) 0.8128(2) 0.0568(18) Uani 1 1 d .
H18 H -0.2955 0.2439 0.8148 0.068 Uiso 1 1 calc R
C19 C -0.3651(5) 0.4161(8) 0.8039(2) 0.063(2) Uani 1 1 d .
H19 H -0.4352 0.3875 0.7994 0.076 Uiso 1 1 calc R
C20 C -0.3462(5) 0.5415(7) 0.8015(2) 0.0547(18) Uani 1 1 d .
H20 H -0.4034 0.5996 0.7960 0.066 Uiso 1 1 calc R
C21 C -0.2446(4) 0.5861(6) 0.80690(17) 0.0375(13) Uani 1 1 d .
C22 C -0.0894(6) 0.2732(6) 0.8278(2) 0.0514(17) Uani 1 1 d .
H22 H -0.0195 0.3190 0.8419 0.062 Uiso 1 1 calc R
C23 C -0.0922(7) 0.2178(9) 0.7849(3) 0.087(3) Uani 1 1 d .
H23A H -0.0314 0.1602 0.7912 0.130 Uiso 1 1 calc R
H23B H -0.0873 0.2856 0.7656 0.130 Uiso 1 1 calc R
H23C H -0.1598 0.1718 0.7702 0.130 Uiso 1 1 calc R
C24 C -0.0907(8) 0.1700(8) 0.8593(3) 0.091(3) Uani 1 1 d .
H24A H -0.1543 0.1170 0.8451 0.136 Uiso 1 1 calc R
H24B H -0.0930 0.2077 0.8862 0.136 Uiso 1 1 calc R
H24C H -0.0256 0.1187 0.8671 0.136 Uiso 1 1 calc R
C25 C -0.2275(5) 0.7265(6) 0.8048(2) 0.0446(15) Uani 1 1 d .
H25 H -0.1545 0.7396 0.8044 0.053 Uiso 1 1 calc R
C26 C -0.3101(6) 0.7848(8) 0.7627(2) 0.071(2) Uani 1 1 d .
H26A H -0.3047 0.7448 0.7368 0.107 Uiso 1 1 calc R
H26B H -0.2960 0.8751 0.7623 0.107 Uiso 1 1 calc R
H26C H -0.3826 0.7721 0.7621 0.107 Uiso 1 1 calc R
C27 C -0.2299(6) 0.7925(7) 0.8459(2) 0.0572(18) Uani 1 1 d .
H27A H -0.3013 0.7829 0.8466 0.086 Uiso 1 1 calc R
H27B H -0.2140 0.8821 0.8448 0.086 Uiso 1 1 calc R
H27C H -0.1758 0.7547 0.8725 0.086 Uiso 1 1 calc R
C28 C 0.1398(9) 1.0481(8) 0.9722(3) 0.094(3) Uani 1 1 d .
H28A H 0.0734 1.0209 0.9474 0.113 Uiso 1 1 calc R
H28B H 0.1911 1.0814 0.9601 0.113 Uiso 1 1 calc R
C29 C 0.1154(11) 1.1440(10) 0.9998(4) 0.129(5) Uani 1 1 d .
H29A H 0.0466 1.1267 1.0029 0.155 Uiso 1 1 calc R
H29B H 0.1144 1.2303 0.9884 0.155 Uiso 1 1 calc R
C30 C 0.2117(13) 1.1220(16) 1.0426(5) 0.167(6) Uani 1 1 d U
H30A H 0.2776 1.1589 1.0412 0.201 Uiso 1 1 calc R
H30B H 0.1999 1.1591 1.0680 0.201 Uiso 1 1 calc R
C31 C 0.2200(11) 0.9842(10) 1.0463(3) 0.121(4) Uani 1 1 d .
H31A H 0.2948 0.9576 1.0640 0.146 Uiso 1 1 calc R
H31B H 0.1722 0.9501 1.0601 0.146 Uiso 1 1 calc R
C32 C 0.2986(6) 0.6101(9) 1.0660(3) 0.082(3) Uani 1 1 d .
H32A H 0.3216 0.6565 1.0943 0.098 Uiso 1 1 calc R
H32B H 0.3588 0.6094 1.0560 0.098 Uiso 1 1 calc R
C33 C 0.2657(6) 0.4795(8) 1.0713(3) 0.078(3) Uani 1 1 d .
H33A H 0.2757 0.4222 1.0494 0.093 Uiso 1 1 calc R
H33B H 0.3077 0.4473 1.1014 0.093 Uiso 1 1 calc R
C34 C 0.1505(5) 0.4914(8) 1.0633(3) 0.068(2) Uani 1 1 d .
H34A H 0.1413 0.5140 1.0908 0.081 Uiso 1 1 calc R
H34B H 0.1114 0.4121 1.0515 0.081 Uiso 1 1 calc R
C35 C 0.1118(5) 0.5948(8) 1.0299(2) 0.064(2) Uani 1 1 d .
H35A H 0.0763 0.5593 0.9998 0.077 Uiso 1 1 calc R
H35B H 0.0594 0.6485 1.0361 0.077 Uiso 1 1 calc R
C36 C 0.3768(5) 0.6571(6) 0.9662(2) 0.0524(17) Uani 1 1 d .
H36A H 0.3452 0.6651 0.9336 0.063 Uiso 1 1 calc R
H36B H 0.3530 0.5765 0.9744 0.063 Uiso 1 1 calc R
C37 C 0.4974(5) 0.6630(7) 0.9835(2) 0.0585(18) Uani 1 1 d .
H37A H 0.5244 0.6292 0.9617 0.070 Uiso 1 1 calc R
H37B H 0.5306 0.6157 1.0116 0.070 Uiso 1 1 calc R
C38 C 0.5199(6) 0.8028(7) 0.9908(3) 0.066(2) Uani 1 1 d .
H38A H 0.5923 0.8184 1.0139 0.080 Uiso 1 1 calc R
H38B H 0.5140 0.8451 0.9631 0.080 Uiso 1 1 calc R
C39 C 0.4330(6) 0.8464(7) 1.0055(3) 0.065(2) Uani 1 1 d .
H39A H 0.4591 0.8447 1.0382 0.078 Uiso 1 1 calc R
H39B H 0.4105 0.9333 0.9952 0.078 Uiso 1 1 calc R
C40 C 0.5351(7) 0.0585(10) 0.7709(3) 0.094(3) Uani 1 1 d D
H40A H 0.5856 -0.0125 0.7752 0.113 Uiso 1 1 calc R
H40B H 0.5776 0.1372 0.7765 0.113 Uiso 1 1 calc R
C41 C 0.4895(12) 0.049(2) 0.8017(5) 0.209(11) Uani 1 1 d D
H41A H 0.4589 -0.0366 0.8000 0.251 Uiso 1 1 calc R
H41B H 0.4297 0.1098 0.7942 0.251 Uiso 1 1 calc R
C42 C 0.5602(17) 0.0703(19) 0.8439(11) 0.35(2) Uani 1 1 d .
H42A H 0.5259 0.0504 0.8644 0.522 Uiso 1 1 calc R
H42B H 0.5819 0.1589 0.8472 0.522 Uiso 1 1 calc R
H42C H 0.6239 0.0170 0.8505 0.522 Uiso 1 1 calc R

loop_
_atom_site_aniso_label
_atom_site_aniso_U_11
_atom_site_aniso_U_22
_atom_site_aniso_U_33
_atom_site_aniso_U_23
_atom_site_aniso_U_13
_atom_site_aniso_U_12
Zn1 0.0322(3) 0.0409(4) 0.0244(3) 0.0008(3) 0.0089(2) -0.0051(3)
Li1 0.054(6) 0.040(6) 0.050(6) 0.006(5) 0.014(5) 0.004(5)
Cl1 0.0312(6) 0.0348(7) 0.0168(5) 0.0121(5) 0.0031(5) -0.0057(6)
Cl2 0.0475(8) 0.0483(9) 0.0329(7) -0.0080(7) 0.0153(6) -0.0038(7)
N1 0.025(2) 0.034(3) 0.023(2) 0.0011(19) 0.0065(17) -0.0051(19)
N2 0.027(2) 0.034(3) 0.028(2) -0.0001(19) 0.0114(18) -0.0052(19)
O1 0.106(4) 0.047(3) 0.055(3) -0.008(3) 0.017(3) 0.016(3)
O2 0.047(3) 0.054(3) 0.050(3) 0.012(2) 0.007(2) -0.007(2)
O3 0.050(3) 0.039(3) 0.063(3) -0.008(2) 0.017(2) -0.008(2)
C1 0.026(2) 0.024(3) 0.029(3) 0.001(2) 0.008(2) -0.001(2)
C2 0.028(3) 0.022(3) 0.030(3) 0.000(2) 0.011(2) 0.000(2)
C3 0.022(2) 0.032(3) 0.026(2) -0.001(2) 0.006(2) -0.001(2)
C4 0.026(3) 0.038(3) 0.023(3) 0.001(2) 0.007(2) -0.006(2)
C5 0.027(3) 0.038(3) 0.028(3) 0.000(2) 0.004(2) -0.001(2)
C6 0.028(3) 0.051(4) 0.045(3) 0.001(3) 0.006(2) -0.002(3)
C7 0.027(3) 0.061(5) 0.052(4) 0.004(3) 0.009(3) -0.011(3)
C8 0.042(3) 0.040(4) 0.045(3) -0.003(3) 0.012(3) -0.014(3)
C9 0.038(3) 0.039(3) 0.028(3) -0.001(2) 0.011(2) -0.006(3)
C10 0.031(3) 0.038(4) 0.043(3) 0.000(3) 0.007(2) 0.000(3)
C11 0.058(4) 0.047(4) 0.057(4) 0.014(3) 0.006(3) 0.002(3)
C12 0.066(5) 0.047(4) 0.072(5) -0.014(4) 0.022(4) 0.006(4)
C13 0.043(3) 0.036(3) 0.048(3) 0.000(3) 0.020(3) -0.003(3)
C14 0.080(5) 0.057(5) 0.077(5) -0.022(4) 0.024(4) 0.002(4)
C15 0.087(6) 0.062(5) 0.067(5) 0.012(4) 0.023(4) 0.033(5)
C16 0.032(3) 0.044(4) 0.024(3) 0.002(2) 0.013(2) -0.003(3)
C17 0.042(3) 0.044(4) 0.041(3) -0.004(3) 0.017(3) -0.015(3)
C18 0.056(4) 0.050(4) 0.069(5) -0.004(4) 0.030(4) -0.022(4)
C19 0.040(4) 0.074(6) 0.080(5) -0.007(4) 0.028(4) -0.020(4)
C20 0.037(3) 0.070(5) 0.060(4) -0.001(4) 0.022(3) -0.003(3)
C21 0.032(3) 0.048(4) 0.033(3) 0.001(3) 0.014(2) -0.003(3)
C22 0.061(4) 0.036(4) 0.054(4) 0.004(3) 0.019(3) -0.008(3)
C23 0.108(7) 0.074(6) 0.078(6) 0.000(5) 0.036(5) 0.037(5)
C24 0.103(7) 0.064(6) 0.105(7) 0.035(5) 0.042(6) 0.003(5)
C25 0.042(3) 0.048(4) 0.049(4) 0.010(3) 0.024(3) 0.009(3)
C26 0.076(5) 0.078(6) 0.067(5) 0.024(4) 0.035(4) 0.026(5)
C27 0.065(4) 0.053(4) 0.057(4) 0.001(3) 0.027(4) 0.004(4)
C28 0.156(9) 0.043(5) 0.079(6) 0.012(4) 0.042(6) 0.019(5)
C29 0.182(12) 0.054(6) 0.187(13) 0.023(7) 0.113(11) 0.048(7)
C30 0.168(6) 0.167(6) 0.167(6) -0.0004(10) 0.066(2) 0.0002(10)
C31 0.212(13) 0.065(7) 0.080(7) -0.014(5) 0.051(8) 0.013(8)
C32 0.046(4) 0.106(7) 0.064(5) 0.042(5) -0.011(3) -0.019(4)
C33 0.048(4) 0.076(6) 0.093(6) 0.041(5) 0.010(4) 0.004(4)
C34 0.048(4) 0.063(5) 0.080(5) 0.021(4) 0.012(4) -0.004(4)
C35 0.038(3) 0.081(6) 0.067(5) 0.025(4) 0.014(3) 0.000(4)
C36 0.059(4) 0.042(4) 0.049(4) -0.007(3) 0.013(3) 0.001(3)
C37 0.052(4) 0.056(5) 0.063(5) -0.004(4) 0.018(3) 0.002(3)
C38 0.058(5) 0.064(5) 0.070(5) 0.004(4) 0.018(4) -0.015(4)
C39 0.062(5) 0.043(4) 0.073(5) -0.009(4) 0.009(4) -0.014(4)
C40 0.081(7) 0.084(7) 0.120(9) -0.002(6) 0.044(6) -0.014(5)
C41 0.113(12) 0.34(3) 0.167(14) -0.134(17) 0.047(10) -0.066(15)
C42 0.26(3) 0.128(16) 0.82(7) -0.10(3) 0.38(4) -0.070(18)

loop_
_atom_type_symbol
_atom_type_description
_atom_type_scat_dispersion_real
_atom_type_scat_dispersion_imag
_atom_type_scat_source
C C 0.0033 0.0016 'International Tables Vol C Tables 4.2.6.8 and 6.1.1.4'
H H 0.0000 0.0000 'International Tables Vol C Tables 4.2.6.8 and 6.1.1.4'
Cl Cl 0.1484 0.1585 'International Tables Vol C Tables 4.2.6.8 and 6.1.1.4'
Li Li -0.0003 0.0001 'International Tables Vol C Tables 4.2.6.8 and 6.1.1.4'
N N 0.0061 0.0033 'International Tables Vol C Tables 4.2.6.8 and 6.1.1.4'
O O 0.0106 0.0060 'International Tables Vol C Tables 4.2.6.8 and 6.1.1.4'
Zn Zn 0.2839 1.4301 'International Tables Vol C Tables 4.2.6.8 and 6.1.1.4'

loop_
_geom_angle_atom_site_label_1
_geom_angle_atom_site_label_2
_geom_angle_atom_site_label_3
_geom_angle
_geom_angle_site_symmetry_1
_geom_angle_site_symmetry_3
N1 Zn1 N2 82.04(16) . .
N1 Zn1 Cl2 114.04(14) . .
N2 Zn1 Cl2 114.67(13) . .
N1 Zn1 Cl1 117.79(13) . .
N2 Zn1 Cl1 119.69(13) . .
Cl2 Zn1 Cl1 107.25(5) . .
O2 Li1 O1 107.9(6) . .
O2 Li1 O3 104.1(5) . .
O1 Li1 O3 106.0(6) . .
O2 Li1 Cl2 117.8(5) . .
O1 Li1 Cl2 105.3(5) . .
O3 Li1 Cl2 115.1(5) . .
Zn1 Cl2 Li1 115.0(3) . .
C1 N1 C4 118.2(4) . .
C1 N1 Zn1 112.6(3) . .
C4 N1 Zn1 129.1(3) . .
C2 N2 C16 118.5(4) . .
C2 N2 Zn1 112.7(3) . .
C16 N2 Zn1 128.8(3) . .
C31 O1 C28 111.2(7) . .
C31 O1 Li1 123.2(6) . .
C28 O1 Li1 125.6(6) . .
C35 O2 C32 108.3(5) . .
C35 O2 Li1 121.0(5) . .
C32 O2 Li1 126.6(5) . .
C39 O3 C36 110.2(5) . .
C39 O3 Li1 127.6(5) . .
C36 O3 Li1 122.2(5) . .
N1 C1 C3 125.9(5) . .
N1 C1 C2 115.5(4) . .
C3 C1 C2 118.6(4) . .
N2 C2 C3 126.6(5) . 2_556
N2 C2 C1 115.4(4) . .
C3 C2 C1 118.0(4) 2_556 .
C1 C3 C2 121.4(4) . 2_556
C1 C3 H3 119.3 . .
C2 C3 H3 119.3 2_556 .
C5 C4 C9 121.9(5) . .
C5 C4 N1 120.2(5) . .
C9 C4 N1 117.9(5) . .
C6 C5 C4 117.7(5) . .
C6 C5 C10 119.7(5) . .
C4 C5 C10 122.6(5) . .
C7 C6 C5 121.5(6) . .
C7 C6 H6 119.2 . .
C5 C6 H6 119.2 . .
C6 C7 C8 120.2(6) . .
C6 C7 H7 119.9 . .
C8 C7 H7 119.9 . .
C7 C8 C9 121.0(6) . .
C7 C8 H8 119.5 . .
C9 C8 H8 119.5 . .
C8 C9 C4 117.7(5) . .
C8 C9 C13 120.4(6) . .
C4 C9 C13 121.9(5) . .
C5 C10 C12 112.8(5) . .
C5 C10 C11 110.9(5) . .
C12 C10 C11 109.7(6) . .
C5 C10 H10 107.8 . .
C12 C10 H10 107.8 . .
C11 C10 H10 107.8 . .
C10 C11 H11A 109.5 . .
C10 C11 H11B 109.5 . .
H11A C11 H11B 109.5 . .
C10 C11 H11C 109.5 . .
H11A C11 H11C 109.5 . .
H11B C11 H11C 109.5 . .
C10 C12 H12A 109.5 . .
C10 C12 H12B 109.5 . .
H12A C12 H12B 109.5 . .
C10 C12 H12C 109.5 . .
H12A C12 H12C 109.5 . .
H12B C12 H12C 109.5 . .
C9 C13 C14 113.3(5) . .
C9 C13 C15 110.5(5) . .
C14 C13 C15 111.1(6) . .
C9 C13 H13 107.2 . .
C14 C13 H13 107.2 . .
C15 C13 H13 107.2 . .
C13 C14 H14A 109.5 . .
C13 C14 H14B 109.5 . .
H14A C14 H14B 109.5 . .
C13 C14 H14C 109.5 . .
H14A C14 H14C 109.5 . .
H14B C14 H14C 109.5 . .
C13 C15 H15A 109.5 . .
C13 C15 H15B 109.5 . .
H15A C15 H15B 109.5 . .
C13 C15 H15C 109.5 . .
H15A C15 H15C 109.5 . .
H15B C15 H15C 109.5 . .
C21 C16 C17 121.5(5) . .
C21 C16 N2 121.3(5) . .
C17 C16 N2 117.2(5) . .
C18 C17 C16 117.7(6) . .
C18 C17 C22 120.3(6) . .
C16 C17 C22 122.0(5) . .
C19 C18 C17 121.4(7) . .
C19 C18 H18 119.3 . .
C17 C18 H18 119.3 . .
C20 C19 C18 119.8(6) . .
C20 C19 H19 120.1 . .
C18 C19 H19 120.1 . .
C19 C20 C21 121.4(7) . .
C19 C20 H20 119.3 . .
C21 C20 H20 119.3 . .
C16 C21 C20 118.1(6) . .
C16 C21 C25 122.6(5) . .
C20 C21 C25 119.3(6) . .
C24 C22 C23 110.6(7) . .
C24 C22 C17 113.3(6) . .
C23 C22 C17 110.8(6) . .
C24 C22 H22 107.2 . .
C23 C22 H22 107.2 . .
C17 C22 H22 107.2 . .
C22 C23 H23A 109.5 . .
C22 C23 H23B 109.5 . .
H23A C23 H23B 109.5 . .
C22 C23 H23C 109.5 . .
H23A C23 H23C 109.5 . .
H23B C23 H23C 109.5 . .
C22 C24 H24A 109.5 . .
C22 C24 H24B 109.5 . .
H24A C24 H24B 109.5 . .
C22 C24 H24C 109.5 . .
H24A C24 H24C 109.5 . .
H24B C24 H24C 109.5 . .
C21 C25 C26 111.8(6) . .
C21 C25 C27 110.7(5) . .
C26 C25 C27 110.6(6) . .
C21 C25 H25 107.9 . .
C26 C25 H25 107.9 . .
C27 C25 H25 107.9 . .
C25 C26 H26A 109.5 . .
C25 C26 H26B 109.5 . .
H26A C26 H26B 109.5 . .
C25 C26 H26C 109.5 . .
H26A C26 H26C 109.5 . .
H26B C26 H26C 109.5 . .
C25 C27 H27A 109.5 . .
C25 C27 H27B 109.5 . .
H27A C27 H27B 109.5 . .
C25 C27 H27C 109.5 . .
H27A C27 H27C 109.5 . .
H27B C27 H27C 109.5 . .
O1 C28 C29 103.9(7) . .
O1 C28 H28A 111.0 . .
C29 C28 H28A 111.0 . .
O1 C28 H28B 111.0 . .
C29 C28 H28B 111.0 . .
H28A C28 H28B 109.0 . .
C28 C29 C30 98.4(10) . .
C28 C29 H29A 112.1 . .
C30 C29 H29A 112.1 . .
C28 C29 H29B 112.1 . .
C30 C29 H29B 112.1 . .
H29A C29 H29B 109.7 . .
C31 C30 C29 103.9(12) . .
C31 C30 H30A 111.0 . .
C29 C30 H30A 111.0 . .
C31 C30 H30B 111.0 . .
C29 C30 H30B 111.0 . .
H30A C30 H30B 109.0 . .
O1 C31 C30 103.2(10) . .
O1 C31 H31A 111.1 . .
C30 C31 H31A 111.1 . .
O1 C31 H31B 111.1 . .
C30 C31 H31B 111.1 . .
H31A C31 H31B 109.1 . .
O2 C32 C33 105.4(6) . .
O2 C32 H32A 110.7 . .
C33 C32 H32A 110.7 . .
O2 C32 H32B 110.7 . .
C33 C32 H32B 110.7 . .
H32A C32 H32B 108.8 . .
C34 C33 C32 103.9(7) . .
C34 C33 H33A 111.0 . .
C32 C33 H33A 111.0 . .
C34 C33 H33B 111.0 . .
C32 C33 H33B 111.0 . .
H33A C33 H33B 109.0 . .
C33 C34 C35 103.5(6) . .
C33 C34 H34A 111.1 . .
C35 C34 H34A 111.1 . .
C33 C34 H34B 111.1 . .
C35 C34 H34B 111.1 . .
H34A C34 H34B 109.0 . .
O2 C35 C34 107.3(5) . .
O2 C35 H35A 110.2 . .
C34 C35 H35A 110.2 . .
O2 C35 H35B 110.2 . .
C34 C35 H35B 110.2 . .
H35A C35 H35B 108.5 . .
O3 C36 C37 105.6(5) . .
O3 C36 H36A 110.6 . .
C37 C36 H36A 110.6 . .
O3 C36 H36B 110.6 . .
C37 C36 H36B 110.6 . .
H36A C36 H36B 108.8 . .
C36 C37 C38 102.8(6) . .
C36 C37 H37A 111.2 . .
C38 C37 H37A 111.2 . .
C36 C37 H37B 111.2 . .
C38 C37 H37B 111.2 . .
H37A C37 H37B 109.1 . .
C39 C38 C37 102.6(6) . .
C39 C38 H38A 111.2 . .
C37 C38 H38A 111.2 . .
C39 C38 H38B 111.2 . .
C37 C38 H38B 111.2 . .
H38A C38 H38B 109.2 . .
O3 C39 C38 106.2(6) . .
O3 C39 H39A 110.5 . .
C38 C39 H39A 110.5 . .
O3 C39 H39B 110.5 . .
C38 C39 H39B 110.5 . .
H39A C39 H39B 108.7 . .
C41 C40 C40 114.6(13) . 2_656
C41 C40 H40A 108.6 . .
C40 C40 H40A 108.6 2_656 .
C41 C40 H40B 108.6 . .
C40 C40 H40B 108.6 2_656 .
H40A C40 H40B 107.6 . .
C40 C41 C42 113.5(15) . .
C40 C41 H41A 108.9 . .
C42 C41 H41A 108.9 . .
C40 C41 H41B 108.9 . .
C42 C41 H41B 108.9 . .
H41A C41 H41B 107.7 . .
C41 C42 H42A 109.5 . .
C41 C42 H42B 109.5 . .
H42A C42 H42B 109.5 . .
C41 C42 H42C 109.5 . .
H42A C42 H42C 109.5 . .
H42B C42 H42C 109.5 . .

loop_
_geom_bond_atom_site_label_1
_geom_bond_atom_site_label_2
_geom_bond_distance
_geom_bond_site_symmetry_2
Zn1 N1 2.025(4) .
Zn1 N2 2.025(4) .
Zn1 Cl2 2.2999(17) .
Zn1 Cl1 2.3038(13) .
Li1 O2 1.907(12) .
Li1 O1 1.921(12) .
Li1 O3 1.953(12) .
Li1 Cl2 2.361(11) .
N1 C1 1.325(6) .
N1 C4 1.429(6) .
N2 C2 1.323(6) .
N2 C16 1.437(6) .
O1 C31 1.393(10) .
O1 C28 1.451(9) .
O2 C35 1.439(8) .
O2 C32 1.444(8) .
O3 C39 1.431(8) .
O3 C36 1.437(8) .
C1 C3 1.397(7) .
C1 C2 1.498(7) .
C2 C3 1.405(7) 2_556
C3 C2 1.405(7) 2_556
C3 H3 0.9500 .
C4 C5 1.399(8) .
C4 C9 1.406(8) .
C5 C6 1.398(7) .
C5 C10 1.508(8) .
C6 C7 1.361(9) .
C6 H6 0.9500 .
C7 C8 1.391(9) .
C7 H7 0.9500 .
C8 C9 1.393(8) .
C8 H8 0.9500 .
C9 C13 1.517(8) .
C10 C12 1.526(9) .
C10 C11 1.539(8) .
C10 H10 1.0000 .
C11 H11A 0.9800 .
C11 H11B 0.9800 .
C11 H11C 0.9800 .
C12 H12A 0.9800 .
C12 H12B 0.9800 .
C12 H12C 0.9800 .
C13 C14 1.525(9) .
C13 C15 1.535(9) .
C13 H13 1.0000 .
C14 H14A 0.9800 .
C14 H14B 0.9800 .
C14 H14C 0.9800 .
C15 H15A 0.9800 .
C15 H15B 0.9800 .
C15 H15C 0.9800 .
C16 C21 1.389(8) .
C16 C17 1.411(8) .
C17 C18 1.387(8) .
C17 C22 1.524(9) .
C18 C19 1.382(10) .
C18 H18 0.9500 .
C19 C20 1.366(11) .
C19 H19 0.9500 .
C20 C21 1.395(8) .
C20 H20 0.9500 .
C21 C25 1.516(9) .
C22 C24 1.515(10) .
C22 C23 1.515(10) .
C22 H22 1.0000 .
C23 H23A 0.9800 .
C23 H23B 0.9800 .
C23 H23C 0.9800 .
C24 H24A 0.9800 .
C24 H24B 0.9800 .
C24 H24C 0.9800 .
C25 C26 1.528(9) .
C25 C27 1.534(9) .
C25 H25 1.0000 .
C26 H26A 0.9800 .
C26 H26B 0.9800 .
C26 H26C 0.9800 .
C27 H27A 0.9800 .
C27 H27B 0.9800 .
C27 H27C 0.9800 .
C28 C29 1.486(12) .
C28 H28A 0.9900 .
C28 H28B 0.9900 .
C29 C30 1.514(17) .
C29 H29A 0.9900 .
C29 H29B 0.9900 .
C30 C31 1.472(18) .
C30 H30A 0.9900 .
C30 H30B 0.9900 .
C31 H31A 0.9900 .
C31 H31B 0.9900 .
C32 C33 1.489(11) .
C32 H32A 0.9900 .
C32 H32B 0.9900 .
C33 C34 1.479(10) .
C33 H33A 0.9900 .
C33 H33B 0.9900 .
C34 C35 1.496(10) .
C34 H34A 0.9900 .
C34 H34B 0.9900 .
C35 H35A 0.9900 .
C35 H35B 0.9900 .
C36 C37 1.501(9) .
C36 H36A 0.9900 .
C36 H36B 0.9900 .
C37 C38 1.517(10) .
C37 H37A 0.9900 .
C37 H37B 0.9900 .
C38 C39 1.508(10) .
C38 H38A 0.9900 .
C38 H38B 0.9900 .
C39 H39A 0.9900 .
C39 H39B 0.9900 .
C40 C41 1.380(14) .
C40 C40 1.330(17) 2_656
C40 H40A 0.9900 .
C40 H40B 0.9900 .
C41 C42 1.36(3) .
C41 H41A 0.9900 .
C41 H41B 0.9900 .
C42 H42A 0.9800 .
C42 H42B 0.9800 .
C42 H42C 0.9800 .

loop_
_geom_torsion_atom_site_label_1
_geom_torsion_atom_site_label_2
_geom_torsion_atom_site_label_3
_geom_torsion_atom_site_label_4
_geom_torsion
_geom_torsion_site_symmetry_1
_geom_torsion_site_symmetry_4
N1 Zn1 Cl2 Li1 -93.7(3) . .
N2 Zn1 Cl2 Li1 174.2(3) . .
Cl1 Zn1 Cl2 Li1 38.7(3) . .
O2 Li1 Cl2 Zn1 -74.2(6) . .
O1 Li1 Cl2 Zn1 165.5(4) . .
O3 Li1 Cl2 Zn1 49.2(6) . .
N2 Zn1 N1 C1 -4.2(4) . .
Cl2 Zn1 N1 C1 -117.7(3) . .
Cl1 Zn1 N1 C1 115.3(3) . .
N2 Zn1 N1 C4 -179.5(5) . .
Cl2 Zn1 N1 C4 67.0(5) . .
Cl1 Zn1 N1 C4 -60.0(5) . .
N1 Zn1 N2 C2 -4.6(4) . .
Cl2 Zn1 N2 C2 108.3(4) . .
Cl1 Zn1 N2 C2 -122.1(3) . .
N1 Zn1 N2 C16 178.0(5) . .
Cl2 Zn1 N2 C16 -69.2(5) . .
Cl1 Zn1 N2 C16 60.4(5) . .
O2 Li1 O1 C31 24.5(11) . .
O3 Li1 O1 C31 -86.6(10) . .
Cl2 Li1 O1 C31 151.1(8) . .
O2 Li1 O1 C28 -154.0(7) . .
O3 Li1 O1 C28 94.9(9) . .
Cl2 Li1 O1 C28 -27.4(10) . .
O1 Li1 O2 C35 103.6(7) . .
O3 Li1 O2 C35 -144.1(6) . .
Cl2 Li1 O2 C35 -15.3(9) . .
O1 Li1 O2 C32 -102.0(8) . .
O3 Li1 O2 C32 10.4(9) . .
Cl2 Li1 O2 C32 139.1(7) . .
O2 Li1 O3 C39 -98.8(7) . .
O1 Li1 O3 C39 15.0(9) . .
Cl2 Li1 O3 C39 130.8(6) . .
O2 Li1 O3 C36 80.7(7) . .
O1 Li1 O3 C36 -165.6(5) . .
Cl2 Li1 O3 C36 -49.8(8) . .
C4 N1 C1 C3 9.6(8) . .
Zn1 N1 C1 C3 -166.3(4) . .
C4 N1 C1 C2 -172.7(5) . .
Zn1 N1 C1 C2 11.4(6) . .
C16 N2 C2 C3 10.1(8) . 2_556
Zn1 N2 C2 C3 -167.6(4) . 2_556
C16 N2 C2 C1 -170.5(5) . .
Zn1 N2 C2 C1 11.8(6) . .
N1 C1 C2 N2 -15.9(7) . .
C3 C1 C2 N2 162.0(5) . .
N1 C1 C2 C3 163.5(5) . 2_556
C3 C1 C2 C3 -18.6(6) . 2_556
N1 C1 C3 C2 -172.1(5) . 2_556
C2 C1 C3 C2 10.2(7) . 2_556
C1 N1 C4 C5 -83.5(6) . .
Zn1 N1 C4 C5 91.6(6) . .
C1 N1 C4 C9 98.1(6) . .
Zn1 N1 C4 C9 -86.8(6) . .
C9 C4 C5 C6 -0.5(8) . .
N1 C4 C5 C6 -178.8(5) . .
C9 C4 C5 C10 178.5(5) . .
N1 C4 C5 C10 0.2(8) . .
C4 C5 C6 C7 0.1(8) . .
C10 C5 C6 C7 -179.0(6) . .
C5 C6 C7 C8 1.0(10) . .
C6 C7 C8 C9 -1.8(9) . .
C7 C8 C9 C4 1.3(8) . .
C7 C8 C9 C13 -178.9(5) . .
C5 C4 C9 C8 -0.2(8) . .
N1 C4 C9 C8 178.2(5) . .
C5 C4 C9 C13 -180.0(5) . .
N1 C4 C9 C13 -1.6(7) . .
C6 C5 C10 C12 -56.7(7) . .
C4 C5 C10 C12 124.3(6) . .
C6 C5 C10 C11 66.8(7) . .
C4 C5 C10 C11 -112.2(6) . .
C8 C9 C13 C14 -39.8(8) . .
C4 C9 C13 C14 140.0(6) . .
C8 C9 C13 C15 85.7(7) . .
C4 C9 C13 C15 -94.5(7) . .
C2 N2 C16 C21 -80.5(7) . .
Zn1 N2 C16 C21 96.8(6) . .
C2 N2 C16 C17 99.8(6) . .
Zn1 N2 C16 C17 -82.9(6) . .
C21 C16 C17 C18 1.2(9) . .
N2 C16 C17 C18 -179.1(5) . .
C21 C16 C17 C22 179.3(5) . .
N2 C16 C17 C22 -1.0(8) . .
C16 C17 C18 C19 -0.5(10) . .
C22 C17 C18 C19 -178.6(6) . .
C17 C18 C19 C20 -0.8(11) . .
C18 C19 C20 C21 1.4(11) . .
C17 C16 C21 C20 -0.5(8) . .
N2 C16 C21 C20 179.7(5) . .
C17 C16 C21 C25 177.4(5) . .
N2 C16 C21 C25 -2.3(8) . .
C19 C20 C21 C16 -0.8(9) . .
C19 C20 C21 C25 -178.8(6) . .
C18 C17 C22 C24 -41.4(9) . .
C16 C17 C22 C24 140.5(7) . .
C18 C17 C22 C23 83.7(8) . .
C16 C17 C22 C23 -94.4(8) . .
C16 C21 C25 C26 129.4(6) . .
C20 C21 C25 C26 -52.6(7) . .
C16 C21 C25 C27 -106.8(6) . .
C20 C21 C25 C27 71.2(7) . .
C31 O1 C28 C29 -17.0(12) . .
Li1 O1 C28 C29 161.7(8) . .
O1 C28 C29 C30 36.0(12) . .
C28 C29 C30 C31 -43.6(14) . .
C28 O1 C31 C30 -11.0(14) . .
Li1 O1 C31 C30 170.3(9) . .
C29 C30 C31 O1 34.4(15) . .
C35 O2 C32 C33 18.7(9) . .
Li1 O2 C32 C33 -138.4(7) . .
O2 C32 C33 C34 -32.3(9) . .
C32 C33 C34 C35 32.8(9) . .
C32 O2 C35 C34 2.1(9) . .
Li1 O2 C35 C34 160.7(6) . .
C33 C34 C35 O2 -22.0(9) . .
C39 O3 C36 C37 14.2(7) . .
Li1 O3 C36 C37 -165.3(6) . .
O3 C36 C37 C38 -30.7(7) . .
C36 C37 C38 C39 35.1(7) . .
C36 O3 C39 C38 8.5(8) . .
Li1 O3 C39 C38 -172.0(6) . .
C37 C38 C39 O3 -27.3(8) . .
C40 C40 C41 C42 -169.5(17) 2_656 .
